data_4031809
loop_
_publ_author_name
'Das, Debapratim'
'Biswas, Aniruddha'
'Karmakar, Ujjwal'
'Chand, Santanu'
'Samanta, Rajarshi'

_publ_section_title
;
 C6-Selective Direct Alkylation of Pyridones with Diazo Compounds under
 Rh(III)-Catalyzed Mild Conditions.
;
_journal_issue 3
_journal_name_full 'The Journal of organic chemistry'
_journal_page_first 842
_journal_page_last 848
_journal_paper_doi 10.1021/acs.joc.5b02349
_journal_volume 81
_journal_year 2016
_chemical_formula_moiety 'C16 H16 N2 O5'
_chemical_formula_sum 'C16 H16 N2 O5'
_chemical_formula_weight 316.31
_chemical_name_systematic
;
 ?
;
_space_group_IT_number 2
_symmetry_cell_setting triclinic
_symmetry_space_group_name_Hall '-P 1'
_symmetry_space_group_name_H-M 'P -1'
_atom_sites_solution_hydrogens geom
_atom_sites_solution_primary direct
_atom_sites_solution_secondary difmap
_audit_creation_method SHELXL-97
_cell_angle_alpha 94.666(5)
_cell_angle_beta 99.028(5)
_cell_angle_gamma 100.641(5)
_cell_formula_units_Z 2
_cell_length_a 8.008(5)
_cell_length_b 9.026(5)
_cell_length_c 10.852(5)
_cell_measurement_temperature 100(1)
_cell_measurement_theta_max 26.3
_cell_measurement_theta_min 1.9
_cell_volume 756.4(7)
_computing_cell_refinement 'SAINT 6.45 ( Bruker, 2003)'
_computing_data_collection 'SMART 5.628 (Bruker, 2003)'
_computing_data_reduction 'SAINT 6.45 (Bruker, 2003)'
_computing_molecular_graphics 'Diamond 2.1e'
_computing_structure_refinement 'SHELXL-97 (Sheldrick, 1997)'
_computing_structure_solution SIR-97
_diffrn_ambient_temperature 100(1)
_diffrn_measured_fraction_theta_full 0.985
_diffrn_measured_fraction_theta_max 0.985
_diffrn_measurement_device_type 'Bruker SMART APEX'
_diffrn_measurement_method /w-scans
_diffrn_radiation_monochromator graphite
_diffrn_radiation_source 'fine-focus sealed tube'
_diffrn_radiation_type MoK\a
_diffrn_radiation_wavelength 0.71069
_diffrn_reflns_av_R_equivalents 0.0416
_diffrn_reflns_av_sigmaI/netI 0.0465
_diffrn_reflns_limit_h_max 9
_diffrn_reflns_limit_h_min -9
_diffrn_reflns_limit_k_max 11
_diffrn_reflns_limit_k_min -11
_diffrn_reflns_limit_l_max 13
_diffrn_reflns_limit_l_min -13
_diffrn_reflns_number 9626
_diffrn_reflns_theta_full 26.32
_diffrn_reflns_theta_max 26.32
_diffrn_reflns_theta_min 1.91
_exptl_absorpt_coefficient_mu 0.105
_exptl_absorpt_correction_T_max 0.9896
_exptl_absorpt_correction_T_min 0.9845
_exptl_absorpt_correction_type multi-scan
_exptl_absorpt_process_details 'SADABAS 2.10 (Bruker 2003)'
_exptl_crystal_colour colorless
_exptl_crystal_density_diffrn 1.389
_exptl_crystal_density_method 'not measured'
_exptl_crystal_description block
_exptl_crystal_F_000 332
_exptl_crystal_size_max 0.15
_exptl_crystal_size_mid 0.10
_exptl_crystal_size_min 0.10
_refine_diff_density_max 0.491
_refine_diff_density_min -0.461
_refine_diff_density_rms 0.066
_refine_ls_extinction_method none
_refine_ls_goodness_of_fit_ref 1.096
_refine_ls_hydrogen_treatment mixed
_refine_ls_matrix_type full
_refine_ls_number_parameters 208
_refine_ls_number_reflns 2972
_refine_ls_number_restraints 0
_refine_ls_restrained_S_all 1.096
_refine_ls_R_factor_all 0.0716
_refine_ls_R_factor_gt 0.0547
_refine_ls_shift/su_max 0.000
_refine_ls_shift/su_mean 0.000
_refine_ls_structure_factor_coef Fsqd
_refine_ls_weighting_details 'calc w=1/[\s^2^(Fo^2^)+(0.0812P)^2^+0.4854P] where P=(Fo^2^+2Fc^2^)/3'
_refine_ls_weighting_scheme calc
_refine_ls_wR_factor_gt 0.1528
_refine_ls_wR_factor_ref 0.1653
_reflns_number_gt 2265
_reflns_number_total 2972
_reflns_threshold_expression >2sigma(I)
_cod_data_source_file jo5b02349_si_001.cif
_cod_data_source_block RSchem1
_cod_depositor_comments
;
The following automatic conversions were performed:

'_symmetry_cell_setting' value 'Triclinic' changed to 'triclinic'
according to
/usr/data/users/saulius/crontab/automatic-downloads/rss-feeds/ACS/lib/dictionaries/cif_core.dic
dictionary named 'cif_core.dic' version 2.4.2 from 2011-04-26.

'_exptl_absorpt_correction_type' value 'Multi-scan' changed to
'multi-scan' according to
/usr/data/users/saulius/crontab/automatic-downloads/rss-feeds/ACS/lib/dictionaries/cif_core.dic
dictionary named 'cif_core.dic' version 2.4.2 from 2011-04-26.

Automatic conversion script
Id: cif_fix_values 4268 2015-11-12 08:31:59Z antanas 

 Adding full bibliography for 4031809--4031810.cif.
;
_cod_original_sg_symbol_H-M P-1
_cod_database_code 4031809

loop_
_symmetry_equiv_pos_as_xyz
'x, y, z'
'-x, -y, -z'

loop_
_atom_site_label
_atom_site_type_symbol
_atom_site_fract_x
_atom_site_fract_y
_atom_site_fract_z
_atom_site_U_iso_or_equiv
_atom_site_adp_type
_atom_site_occupancy
_atom_site_symmetry_multiplicity
_atom_site_calc_flag
_atom_site_refinement_flags
O1 O 0.8826(2) 0.31410(19) 0.43951(15) 0.0223(4) Uani 1 1 d .
O2 O 0.7075(2) -0.00943(19) 0.55525(15) 0.0227(4) Uani 1 1 d .
O3 O 0.9455(2) 0.1344(2) 0.67611(17) 0.0258(4) Uani 1 1 d .
O4 O 0.6384(2) 0.4045(2) 0.44005(15) 0.0242(4) Uani 1 1 d .
O5 O 0.6527(2) 0.36705(19) 1.02273(15) 0.0246(4) Uani 1 1 d .
N1 N 0.6883(2) 0.3212(2) 0.81939(17) 0.0165(4) Uani 1 1 d .
N2 N 0.4192(3) 0.1578(2) 0.75940(18) 0.0199(5) Uani 1 1 d .
C6 C 0.7508(3) 0.3668(3) 0.7130(2) 0.0164(5) Uani 1 1 d .
C12 C 0.7073(3) 0.2502(3) 0.5974(2) 0.0171(5) Uani 1 1 d .
H12 H 0.5828 0.2090 0.5815 0.021 Uiso 1 1 calc R
C5 C 0.5814(3) 0.1720(3) 0.8155(2) 0.0165(5) Uani 1 1 d .
C10 C 0.8464(3) 0.5078(3) 0.7184(2) 0.0197(5) Uani 1 1 d .
H10 H 0.8914 0.5392 0.6487 0.024 Uiso 1 1 calc R
C13 C 0.8025(3) 0.1200(3) 0.6161(2) 0.0164(5) Uani 1 1 d .
C11 C 0.8394(3) 0.6711(3) 1.0551(2) 0.0230(6) Uani 1 1 d .
H11A H 0.7830 0.6183 1.1153 0.034 Uiso 1 1 calc R
H11B H 0.7909 0.7587 1.0387 0.034 Uiso 1 1 calc R
H11C H 0.9606 0.7025 1.0879 0.034 Uiso 1 1 calc R
C15 C 0.7550(3) 0.3255(3) 0.4829(2) 0.0176(5) Uani 1 1 d .
C9 C 0.8780(3) 0.6081(3) 0.8313(2) 0.0198(5) Uani 1 1 d .
H9 H 0.9447 0.7047 0.8340 0.024 Uiso 1 1 calc R
C2 C 0.3725(3) -0.0999(3) 0.8088(2) 0.0214(5) Uani 1 1 d .
H2 H 0.2966 -0.1920 0.8060 0.026 Uiso 1 1 calc R
C8 C 0.8141(3) 0.5678(3) 0.9355(2) 0.0185(5) Uani 1 1 d .
C7 C 0.7140(3) 0.4161(3) 0.9332(2) 0.0182(5) Uani 1 1 d .
C3 C 0.5436(3) -0.0814(3) 0.8652(2) 0.0226(5) Uani 1 1 d .
H3 H 0.5848 -0.1611 0.9002 0.027 Uiso 1 1 calc R
C4 C 0.6523(3) 0.0577(3) 0.8687(2) 0.0202(5) Uani 1 1 d .
H4 H 0.7682 0.0740 0.9053 0.024 Uiso 1 1 calc R
C16 C 0.6793(4) 0.4966(3) 0.3401(2) 0.0284(6) Uani 1 1 d .
H16A H 0.5872 0.5487 0.3159 0.043 Uiso 1 1 calc R
H16B H 0.6929 0.4322 0.2690 0.043 Uiso 1 1 calc R
H16C H 0.7846 0.5693 0.3697 0.043 Uiso 1 1 calc R
C14 C 0.7861(4) -0.1420(3) 0.5663(3) 0.0303(6) Uani 1 1 d .
H14A H 0.7082 -0.2295 0.5198 0.045 Uiso 1 1 calc R
H14B H 0.8102 -0.1582 0.6531 0.045 Uiso 1 1 calc R
H14C H 0.8916 -0.1257 0.5334 0.045 Uiso 1 1 calc R
C1 C 0.3165(3) 0.0207(3) 0.7567(2) 0.0220(5) Uani 1 1 d .
H1 H 0.2018 0.0067 0.7177 0.026 Uiso 1 1 calc R

loop_
_atom_site_aniso_label
_atom_site_aniso_U_11
_atom_site_aniso_U_22
_atom_site_aniso_U_33
_atom_site_aniso_U_23
_atom_site_aniso_U_13
_atom_site_aniso_U_12
O1 0.0221(9) 0.0252(10) 0.0228(9) 0.0064(7) 0.0094(7) 0.0065(7)
O2 0.0220(9) 0.0196(9) 0.0258(9) 0.0003(7) -0.0012(7) 0.0077(7)
O3 0.0202(9) 0.0266(10) 0.0289(10) 0.0009(8) -0.0037(7) 0.0082(8)
O4 0.0284(10) 0.0310(10) 0.0184(9) 0.0093(7) 0.0060(7) 0.0152(8)
O5 0.0331(10) 0.0232(9) 0.0183(9) 0.0037(7) 0.0084(8) 0.0035(8)
N1 0.0182(10) 0.0175(10) 0.0144(9) 0.0036(8) 0.0029(8) 0.0039(8)
N2 0.0202(11) 0.0206(11) 0.0196(10) 0.0041(8) 0.0039(8) 0.0047(9)
C6 0.0149(12) 0.0212(12) 0.0155(11) 0.0056(9) 0.0037(9) 0.0072(10)
C12 0.0140(11) 0.0208(12) 0.0174(11) 0.0039(10) 0.0031(9) 0.0048(9)
C5 0.0186(12) 0.0182(12) 0.0127(11) 0.0001(9) 0.0042(9) 0.0032(9)
C10 0.0208(13) 0.0210(13) 0.0192(12) 0.0074(10) 0.0062(10) 0.0046(10)
C13 0.0197(13) 0.0193(12) 0.0125(11) 0.0051(9) 0.0054(9) 0.0058(10)
C11 0.0250(13) 0.0210(13) 0.0215(13) -0.0003(10) 0.0027(10) 0.0034(10)
C15 0.0191(12) 0.0172(12) 0.0157(11) 0.0010(9) 0.0003(9) 0.0048(10)
C9 0.0182(12) 0.0163(12) 0.0246(12) 0.0046(10) 0.0026(10) 0.0025(9)
C2 0.0241(13) 0.0194(13) 0.0194(12) 0.0019(10) 0.0051(10) 0.0003(10)
C8 0.0177(12) 0.0194(12) 0.0185(12) 0.0020(10) 0.0000(9) 0.0065(10)
C7 0.0184(12) 0.0205(13) 0.0158(11) 0.0026(10) 0.0000(9) 0.0062(10)
C3 0.0263(14) 0.0209(13) 0.0224(12) 0.0060(10) 0.0052(10) 0.0072(11)
C4 0.0180(12) 0.0243(13) 0.0187(12) 0.0051(10) 0.0018(10) 0.0052(10)
C16 0.0442(16) 0.0277(15) 0.0189(13) 0.0104(11) 0.0081(11) 0.0162(13)
C14 0.0305(15) 0.0209(14) 0.0390(16) 0.0000(12) -0.0012(12) 0.0118(12)
C1 0.0186(13) 0.0241(13) 0.0221(13) 0.0035(10) 0.0020(10) 0.0019(10)

loop_
_atom_type_symbol
_atom_type_description
_atom_type_scat_dispersion_real
_atom_type_scat_dispersion_imag
_atom_type_scat_source
C C 0.0033 0.0016 'International Tables Vol C Tables 4.2.6.8 and 6.1.1.4'
H H 0.0000 0.0000 'International Tables Vol C Tables 4.2.6.8 and 6.1.1.4'
N N 0.0061 0.0033 'International Tables Vol C Tables 4.2.6.8 and 6.1.1.4'
O O 0.0106 0.0060 'International Tables Vol C Tables 4.2.6.8 and 6.1.1.4'

loop_
_geom_angle_atom_site_label_1
_geom_angle_atom_site_label_2
_geom_angle_atom_site_label_3
_geom_angle
C13 O2 C14 115.51(19)
C15 O4 C16 116.07(19)
C6 N1 C7 123.6(2)
C6 N1 C5 120.46(19)
C7 N1 C5 115.84(18)
C5 N2 C1 116.0(2)
C10 C6 N1 119.2(2)
C10 C6 C12 124.4(2)
N1 C6 C12 116.4(2)
C6 C12 C13 111.44(19)
C6 C12 C15 110.08(19)
C13 C12 C15 109.14(17)
N2 C5 C4 125.3(2)
N2 C5 N1 115.0(2)
C4 C5 N1 119.7(2)
C6 C10 C9 119.6(2)
O3 C13 O2 125.2(2)
O3 C13 C12 124.0(2)
O2 C13 C12 110.72(19)
O1 C15 O4 125.5(2)
O1 C15 C12 123.8(2)
O4 C15 C12 110.67(18)
C8 C9 C10 122.3(2)
C1 C2 C3 118.8(2)
C9 C8 C7 119.2(2)
C9 C8 C11 124.2(2)
C7 C8 C11 116.6(2)
O5 C7 N1 119.5(2)
O5 C7 C8 124.6(2)
N1 C7 C8 116.0(2)
C4 C3 C2 119.0(2)
C3 C4 C5 117.3(2)
N2 C1 C2 123.5(2)

loop_
_geom_bond_atom_site_label_1
_geom_bond_atom_site_label_2
_geom_bond_distance
O1 C15 1.208(3)
O2 C13 1.330(3)
O2 C14 1.456(3)
O3 C13 1.204(3)
O4 C15 1.327(3)
O4 C16 1.460(3)
O5 C7 1.233(3)
N1 C6 1.391(3)
N1 C7 1.409(3)
N1 C5 1.449(3)
N2 C5 1.324(3)
N2 C1 1.348(3)
C6 C10 1.350(3)
C6 C12 1.522(3)
C12 C13 1.525(3)
C12 C15 1.530(3)
C5 C4 1.390(3)
C10 C9 1.421(3)
C11 C8 1.499(3)
C9 C8 1.361(3)
C2 C1 1.381(3)
C2 C3 1.384(4)
C8 C7 1.449(3)
C3 C4 1.383(3)
